data_7154205
loop_
_publ_author_name
'Zhu, Shifa'
'Huang, Xiaobing'
'Zhao, Tian-Qi'
'Ma, Tongmei'
'Jiang, Huanfeng'

_publ_section_title
;
 Metal-catalyzed formation of 1,3-cyclohexadienes: a catalyst-dependent
 reaction.
;
_journal_issue 4
_journal_name_full 'Organic &amp; biomolecular chemistry'
_journal_page_first 1225
_journal_page_last 1233
_journal_paper_doi 10.1039/c4ob01922a
_journal_volume 13
_journal_year 2015
_chemical_formula_sum 'C25 H16 N4 O'
_chemical_formula_weight 388.42
_chemical_name_systematic
; 
 ? 
;
_space_group_IT_number 2
_symmetry_cell_setting triclinic
_symmetry_space_group_name_Hall '-P 1'
_symmetry_space_group_name_H-M 'P -1'
_atom_sites_solution_hydrogens geom
_atom_sites_solution_primary direct
_atom_sites_solution_secondary difmap
_audit_creation_method SHELXL-97
_cell_angle_alpha 72.49(3)
_cell_angle_beta 75.10(3)
_cell_angle_gamma 88.58(3)
_cell_formula_units_Z 2
_cell_length_a 7.3662(15)
_cell_length_b 12.232(2)
_cell_length_c 12.351(3)
_cell_measurement_temperature 293(2)
_cell_volume 1023.9(4)
_computing_structure_refinement 'SHELXL-97 (Sheldrick, 1997)'
_computing_structure_solution 'SHELXS-97 (Sheldrick, 1990)'
_diffrn_ambient_temperature 293(2)
_diffrn_measured_fraction_theta_full 0.996
_diffrn_measured_fraction_theta_max 0.996
_diffrn_radiation_monochromator graphite
_diffrn_radiation_source 'fine-focus sealed tube'
_diffrn_radiation_type MoK\a
_diffrn_radiation_wavelength 0.71073
_diffrn_reflns_av_R_equivalents 0.0402
_diffrn_reflns_av_sigmaI/netI 0.0714
_diffrn_reflns_limit_h_max 8
_diffrn_reflns_limit_h_min -8
_diffrn_reflns_limit_k_max 14
_diffrn_reflns_limit_k_min -14
_diffrn_reflns_limit_l_max 14
_diffrn_reflns_limit_l_min -14
_diffrn_reflns_number 8015
_diffrn_reflns_theta_full 25.00
_diffrn_reflns_theta_max 25.00
_diffrn_reflns_theta_min 3.23
_exptl_absorpt_coefficient_mu 0.080
_exptl_absorpt_correction_T_max 0.9921
_exptl_absorpt_correction_T_min 0.9842
_exptl_crystal_density_diffrn 1.260
_exptl_crystal_density_method 'not measured'
_exptl_crystal_description block
_exptl_crystal_F_000 404
_exptl_crystal_size_max 0.20
_exptl_crystal_size_mid 0.20
_exptl_crystal_size_min 0.10
_refine_diff_density_max 0.208
_refine_diff_density_min -0.213
_refine_diff_density_rms 0.054
_refine_ls_extinction_method none
_refine_ls_goodness_of_fit_ref 0.994
_refine_ls_hydrogen_treatment mixed
_refine_ls_matrix_type full
_refine_ls_number_parameters 271
_refine_ls_number_reflns 3603
_refine_ls_number_restraints 7
_refine_ls_restrained_S_all 0.994
_refine_ls_R_factor_all 0.1181
_refine_ls_R_factor_gt 0.0419
_refine_ls_shift/su_max 0.009
_refine_ls_shift/su_mean 0.002
_refine_ls_structure_factor_coef Fsqd
_refine_ls_weighting_details 'calc w=1/[\s^2^(Fo^2^)+(0.0867P)^2^+0.0000P] where P=(Fo^2^+2Fc^2^)/3'
_refine_ls_weighting_scheme calc
_refine_ls_wR_factor_gt 0.1120
_refine_ls_wR_factor_ref 0.1693
_reflns_number_gt 1687
_reflns_number_total 3603
_reflns_threshold_expression >2sigma(I)
_cod_data_source_file c4ob01922a2.cif
_cod_data_source_block shelxl
_cod_depositor_comments 'Adding full bibliography for 7154205.cif.'
_cod_original_cell_volume 1024.0(4)
_cod_database_code 7154205

loop_
_symmetry_equiv_pos_as_xyz
'x, y, z'
'-x, -y, -z'

loop_
_atom_site_label
_atom_site_type_symbol
_atom_site_fract_x
_atom_site_fract_y
_atom_site_fract_z
_atom_site_U_iso_or_equiv
_atom_site_adp_type
_atom_site_occupancy
_atom_site_symmetry_multiplicity
_atom_site_calc_flag
_atom_site_refinement_flags
C8 C 0.2049(3) 0.7335(2) 0.7081(3) 0.0456(7) Uani 1 1 d .
C9 C 0.1657(3) 0.8592(2) 0.6385(3) 0.0506(8) Uani 1 1 d .
H9 H 0.2867 0.9037 0.6084 0.061 Uiso 1 1 calc R
C13 C 0.0336(3) 0.6550(2) 0.7365(3) 0.0484(7) Uani 1 1 d .
H13 H -0.0219 0.6088 0.8126 0.058 Uiso 1 1 calc R
C12 C -0.0327(3) 0.6558(2) 0.6475(3) 0.0527(8) Uani 1 1 d .
H12 H -0.1417 0.6134 0.6566 0.063 Uiso 1 1 calc R
C21 C 0.2791(3) 0.6790(2) 0.5127(3) 0.0525(8) Uani 1 1 d .
C1 C 0.1728(4) 0.7064(2) 0.9342(3) 0.0542(7) Uani 1 1 d U
C14 C 0.0353(4) 0.9185(2) 0.7163(3) 0.0526(7) Uani 1 1 d .
C23 C 0.4002(4) 0.7371(2) 0.3950(3) 0.0589(8) Uani 1 1 d .
C7 C 0.2849(4) 0.7326(2) 0.8108(3) 0.0576(8) Uani 1 1 d U
C11 C 0.0796(3) 0.7299(2) 0.5302(3) 0.0525(8) Uani 1 1 d .
H11 H 0.0221 0.7272 0.4677 0.063 Uiso 1 1 calc R
C22 C 0.2558(4) 0.5567(3) 0.5202(3) 0.0596(8) Uani 1 1 d .
C25 C 0.4287(3) 0.5833(3) 0.6778(3) 0.0576(8) Uani 1 1 d .
C10 C 0.1030(4) 0.8537(2) 0.5313(3) 0.0561(8) Uani 1 1 d .
H10A H 0.1954 0.8964 0.4603 0.067 Uiso 1 1 calc R
H10B H -0.0158 0.8899 0.5316 0.067 Uiso 1 1 calc R
C20 C 0.3647(3) 0.6921(2) 0.6155(3) 0.0490(7) Uani 1 1 d .
C24 C 0.5295(4) 0.7759(2) 0.5628(3) 0.0587(8) Uani 1 1 d .
C19 C -0.1602(4) 0.9052(2) 0.7434(3) 0.0620(9) Uani 1 1 d .
H19 H -0.2151 0.8597 0.7107 0.074 Uiso 1 1 calc R
C2 C -0.0202(4) 0.7153(2) 0.9693(3) 0.0613(8) Uani 1 1 d .
H2 H -0.0889 0.7358 0.9133 0.074 Uiso 1 1 calc R
C6 C 0.2709(5) 0.6744(3) 1.0205(3) 0.0776(10) Uani 1 1 d .
H6 H 0.4002 0.6674 0.9991 0.093 Uiso 1 1 calc R
C15 C 0.1117(5) 0.9874(2) 0.7663(3) 0.0720(10) Uani 1 1 d .
H15 H 0.2417 0.9985 0.7491 0.086 Uiso 1 1 calc R
C18 C -0.2727(5) 0.9581(3) 0.8172(4) 0.0800(11) Uani 1 1 d .
H18 H -0.4029 0.9484 0.8341 0.096 Uiso 1 1 calc R
C3 C -0.1105(5) 0.6937(3) 1.0868(4) 0.0757(11) Uani 1 1 d .
H3 H -0.2399 0.7003 1.1093 0.091 Uiso 1 1 calc R
C4 C -0.0137(7) 0.6631(3) 1.1704(4) 0.0922(13) Uani 1 1 d .
H4 H -0.0761 0.6492 1.2494 0.111 Uiso 1 1 calc R
C16 C -0.0037(7) 1.0400(3) 0.8417(4) 0.0940(13) Uani 1 1 d .
H16 H 0.0490 1.0853 0.8754 0.113 Uiso 1 1 calc R
C5 C 0.1775(7) 0.6530(3) 1.1371(4) 0.0944(12) Uani 1 1 d .
H5 H 0.2442 0.6315 1.1940 0.113 Uiso 1 1 calc R
C17 C -0.1950(7) 1.0249(3) 0.8662(4) 0.1000(14) Uani 1 1 d .
H17 H -0.2724 1.0604 0.9164 0.120 Uiso 1 1 calc R
N4 N 0.2348(4) 0.4633(2) 0.5243(3) 0.0782(9) Uani 1 1 d .
N1 N 0.6526(3) 0.8418(2) 0.5134(3) 0.0777(9) Uani 1 1 d .
N3 N 0.4885(4) 0.7825(2) 0.3013(3) 0.0838(9) Uani 1 1 d .
N2 N 0.4732(4) 0.4981(2) 0.7307(3) 0.0821(10) Uani 1 1 d .
O1 O 0.4549(3) 0.7529(2) 0.7874(2) 0.0856(8) Uani 1 1 d .

loop_
_atom_site_aniso_label
_atom_site_aniso_U_11
_atom_site_aniso_U_22
_atom_site_aniso_U_33
_atom_site_aniso_U_23
_atom_site_aniso_U_13
_atom_site_aniso_U_12
C8 0.0372(13) 0.0540(14) 0.0506(18) -0.0203(12) -0.0146(13) -0.0007(10)
C9 0.0434(14) 0.0481(14) 0.063(2) -0.0163(13) -0.0181(14) -0.0020(10)
C13 0.0404(13) 0.0554(15) 0.0502(19) -0.0192(12) -0.0088(13) -0.0042(10)
C12 0.0373(13) 0.0587(15) 0.069(2) -0.0288(14) -0.0137(15) 0.0019(10)
C21 0.0440(14) 0.0578(15) 0.058(2) -0.0195(13) -0.0150(14) 0.0006(11)
C1 0.0630(17) 0.0535(15) 0.0467(18) -0.0127(12) -0.0177(15) -0.0036(12)
C14 0.0568(16) 0.0469(14) 0.057(2) -0.0175(13) -0.0175(14) 0.0000(11)
C23 0.0524(16) 0.0724(18) 0.053(2) -0.0236(15) -0.0114(15) 0.0058(13)
C7 0.0502(16) 0.0644(16) 0.062(2) -0.0164(14) -0.0233(15) -0.0037(12)
C11 0.0427(14) 0.0692(17) 0.053(2) -0.0237(14) -0.0194(14) 0.0029(12)
C22 0.0494(16) 0.0699(19) 0.064(2) -0.0298(16) -0.0123(15) 0.0037(13)
C25 0.0424(14) 0.0653(18) 0.064(2) -0.0149(15) -0.0177(14) 0.0072(12)
C10 0.0511(15) 0.0629(17) 0.058(2) -0.0171(14) -0.0218(15) 0.0066(12)
C20 0.0375(13) 0.0589(16) 0.0516(19) -0.0185(13) -0.0116(13) 0.0023(11)
C24 0.0421(15) 0.0712(17) 0.062(2) -0.0172(15) -0.0146(14) -0.0029(13)
C19 0.0584(17) 0.0615(17) 0.072(2) -0.0252(15) -0.0221(16) 0.0080(12)
C2 0.0667(18) 0.0584(16) 0.055(2) -0.0131(14) -0.0131(16) -0.0035(13)
C6 0.091(2) 0.074(2) 0.073(3) -0.0154(18) -0.039(2) 0.0049(16)
C15 0.083(2) 0.0556(17) 0.085(3) -0.0242(17) -0.0303(19) -0.0058(14)
C18 0.076(2) 0.082(2) 0.083(3) -0.035(2) -0.011(2) 0.0264(17)
C3 0.089(2) 0.0632(19) 0.064(3) -0.0157(16) -0.004(2) -0.0040(16)
C4 0.134(4) 0.078(2) 0.056(3) -0.0137(18) -0.016(3) -0.008(2)
C16 0.131(4) 0.073(2) 0.098(3) -0.050(2) -0.037(3) 0.004(2)
C5 0.135(4) 0.095(3) 0.056(3) -0.010(2) -0.045(3) -0.001(2)
C17 0.121(4) 0.085(3) 0.102(4) -0.048(2) -0.022(3) 0.033(2)
N4 0.0861(18) 0.0739(17) 0.081(2) -0.0384(15) -0.0143(16) 0.0002(13)
N1 0.0539(15) 0.0972(18) 0.073(2) -0.0112(15) -0.0161(14) -0.0169(13)
N3 0.0776(18) 0.104(2) 0.059(2) -0.0199(17) -0.0048(17) 0.0025(15)
N2 0.0677(16) 0.0808(19) 0.093(2) -0.0165(17) -0.0255(16) 0.0160(13)
O1 0.0522(13) 0.141(2) 0.0699(18) -0.0355(15) -0.0220(11) -0.0146(12)

loop_
_atom_type_symbol
_atom_type_description
_atom_type_scat_dispersion_real
_atom_type_scat_dispersion_imag
_atom_type_scat_source
C C 0.0033 0.0016 'International Tables Vol C Tables 4.2.6.8 and 6.1.1.4'
H H 0.0000 0.0000 'International Tables Vol C Tables 4.2.6.8 and 6.1.1.4'
N N 0.0061 0.0033 'International Tables Vol C Tables 4.2.6.8 and 6.1.1.4'
O O 0.0106 0.0060 'International Tables Vol C Tables 4.2.6.8 and 6.1.1.4'

loop_
_geom_angle_atom_site_label_1
_geom_angle_atom_site_label_2
_geom_angle_atom_site_label_3
_geom_angle
C13 C8 C7 116.6(2)
C13 C8 C9 109.4(2)
C7 C8 C9 111.6(2)
C13 C8 C20 105.8(2)
C7 C8 C20 107.5(2)
C9 C8 C20 105.1(2)
C14 C9 C10 115.1(2)
C14 C9 C8 112.7(2)
C10 C9 C8 108.2(2)
C12 C13 C8 116.0(3)
C13 C12 C11 115.1(2)
C23 C21 C22 106.8(3)
C23 C21 C11 110.8(2)
C22 C21 C11 108.3(2)
C23 C21 C20 112.4(2)
C22 C21 C20 111.3(2)
C11 C21 C20 107.2(2)
C2 C1 C6 118.3(3)
C2 C1 C7 124.7(3)
C6 C1 C7 116.9(3)
C15 C14 C19 117.8(3)
C15 C14 C9 119.1(3)
C19 C14 C9 123.1(3)
N3 C23 C21 177.2(4)
O1 C7 C1 118.9(3)
O1 C7 C8 116.4(3)
C1 C7 C8 124.6(2)
C12 C11 C10 110.8(3)
C12 C11 C21 104.9(2)
C10 C11 C21 108.0(2)
N4 C22 C21 178.3(4)
N2 C25 C20 177.2(3)
C9 C10 C11 112.1(2)
C25 C20 C24 107.8(2)
C25 C20 C21 111.3(2)
C24 C20 C21 109.0(2)
C25 C20 C8 108.4(2)
C24 C20 C8 111.2(2)
C21 C20 C8 109.1(2)
N1 C24 C20 174.2(4)
C18 C19 C14 121.0(3)
C3 C2 C1 120.2(4)
C5 C6 C1 120.4(4)
C14 C15 C16 120.7(3)
C17 C18 C19 120.4(4)
C4 C3 C2 121.1(4)
C3 C4 C5 119.4(4)
C17 C16 C15 119.9(4)
C6 C5 C4 120.6(4)
C18 C17 C16 120.2(4)

loop_
_geom_bond_atom_site_label_1
_geom_bond_atom_site_label_2
_geom_bond_distance
C8 C13 1.505(3)
C8 C7 1.527(4)
C8 C9 1.581(3)
C8 C20 1.605(4)
C9 C14 1.511(4)
C9 C10 1.530(4)
C13 C12 1.310(4)
C12 C11 1.495(4)
C21 C23 1.469(4)
C21 C22 1.483(4)
C21 C11 1.571(4)
C21 C20 1.604(4)
C1 C2 1.387(4)
C1 C6 1.394(5)
C1 C7 1.476(4)
C14 C15 1.386(4)
C14 C19 1.394(4)
C23 N3 1.147(4)
C7 O1 1.225(3)
C11 C10 1.533(4)
C22 N4 1.140(4)
C25 N2 1.142(3)
C25 C20 1.458(4)
C20 C24 1.484(4)
C24 N1 1.140(3)
C19 C18 1.371(5)
C2 C3 1.379(5)
C6 C5 1.374(5)
C15 C16 1.389(5)
C18 C17 1.364(6)
C3 C4 1.359(6)
C4 C5 1.376(5)
C16 C17 1.368(6)
